data_7034824
loop_
_publ_author_name
'Wen, He-Rui'
'Bao, Jun'
'Liu, Sui-Jun'
'Liu, Cai-Ming'
'Zhang, Cai-Wei'
'Tang, Yun-Zhi'

_publ_section_title
;
 Temperature-controlled polymorphism of chiral Cu(II)-Ln(III) dinuclear
 complexes exhibiting slow magnetic relaxation.
;
_journal_issue 24
_journal_name_full 'Dalton transactions (Cambridge, England : 2003)'
_journal_page_first 11191
_journal_page_last 11201
_journal_paper_doi 10.1039/c5dt00789e
_journal_volume 44
_journal_year 2015
_chemical_absolute_configuration ad
_chemical_formula_moiety 'C22 H26 Ce Cu N5 O14'
_chemical_formula_sum 'C22 H26 Ce Cu N5 O14'
_chemical_formula_weight 788.14
_chemical_name_systematic
;
 ?
;
_space_group_crystal_system triclinic
_space_group_IT_number 1
_space_group_name_Hall 'P 1'
_space_group_name_H-M_alt 'P 1'
_symmetry_space_group_name_Hall 'P 1'
_symmetry_space_group_name_H-M 'P 1'
_atom_sites_solution_hydrogens mixed
_audit_creation_date 2015-04-12
_audit_creation_method
;
Olex2 1.2
(compiled 2014.12.26 svn.r3119 for OlexSys, GUI svn.r4998)
;
_audit_update_record
;
2015-04-21 deposited with the CCDC.
2015-05-06 downloaded from the CCDC.
;
_cell_angle_alpha 93.159(2)
_cell_angle_beta 91.899(2)
_cell_angle_gamma 99.247(2)
_cell_formula_units_Z 2
_cell_length_a 7.8115(7)
_cell_length_b 12.5241(11)
_cell_length_c 14.1328(12)
_cell_measurement_reflns_used 9864
_cell_measurement_temperature 100(2)
_cell_measurement_theta_max 28.35
_cell_measurement_theta_min 3.07
_cell_volume 1361.4(2)
_computing_cell_refinement 'SAINT v8.34A (Bruker, 2013)'
_computing_data_reduction 'SAINT v8.34A (Bruker, 2013)'
_computing_molecular_graphics 'Olex2 (Dolomanov et al., 2009)'
_computing_publication_material 'Olex2 (Dolomanov et al., 2009)'
_computing_structure_refinement 'ShelXL (Sheldrick, 2008)'
_diffrn_ambient_temperature 100.0
_diffrn_measured_fraction_theta_full 0.994
_diffrn_measured_fraction_theta_max 0.992
_diffrn_measurement_device_type 'CCD area detector'
_diffrn_measurement_method 'phi and omega scans'
_diffrn_radiation_monochromator graphite
_diffrn_radiation_type MoK\a
_diffrn_radiation_wavelength 0.71073
_diffrn_reflns_av_R_equivalents 0.0181
_diffrn_reflns_av_unetI/netI 0.0231
_diffrn_reflns_laue_measured_fraction_full 0.994
_diffrn_reflns_laue_measured_fraction_max 0.992
_diffrn_reflns_limit_h_max 10
_diffrn_reflns_limit_h_min -10
_diffrn_reflns_limit_k_max 16
_diffrn_reflns_limit_k_min -16
_diffrn_reflns_limit_l_max 18
_diffrn_reflns_limit_l_min -18
_diffrn_reflns_number 36669
_diffrn_reflns_point_group_measured_fraction_full 0.985
_diffrn_reflns_point_group_measured_fraction_max 0.982
_diffrn_reflns_theta_full 25.242
_diffrn_reflns_theta_max 28.361
_diffrn_reflns_theta_min 2.880
_exptl_absorpt_coefficient_mu 2.513
_exptl_absorpt_correction_type none
_exptl_crystal_colour reddish-brown
_exptl_crystal_colour_primary reddish-brown
_exptl_crystal_density_diffrn 1.923
_exptl_crystal_description needle
_exptl_crystal_F_000 784
_exptl_crystal_size_max 0.02
_exptl_crystal_size_mid 0.015
_exptl_crystal_size_min 0.01
_refine_diff_density_max 3.814
_refine_diff_density_min -0.861
_refine_diff_density_rms 0.151
_refine_ls_abs_structure_details
;
 Flack x determined using 6208 quotients [(I+)-(I-)]/[(I+)+(I-)]
 (Parsons and Flack (2004), Acta Cryst. A60, s61).
;
_refine_ls_abs_structure_Flack 0.049(6)
_refine_ls_extinction_method none
_refine_ls_goodness_of_fit_ref 1.047
_refine_ls_hydrogen_treatment constr
_refine_ls_matrix_type full
_refine_ls_number_parameters 765
_refine_ls_number_reflns 13405
_refine_ls_number_restraints 405
_refine_ls_restrained_S_all 1.050
_refine_ls_R_factor_all 0.0317
_refine_ls_R_factor_gt 0.0305
_refine_ls_shift/su_max 0.001
_refine_ls_shift/su_mean 0.000
_refine_ls_structure_factor_coef Fsqd
_refine_ls_weighting_details
;
 w=1/[\s^2^(Fo^2^)+(0.0604P)^2^+2.4991P]
 where P=(Fo^2^+2Fc^2^)/3
;
_refine_ls_weighting_scheme calc
_refine_ls_wR_factor_gt 0.0881
_refine_ls_wR_factor_ref 0.0891
_reflns_Friedel_coverage 0.980
_reflns_friedel_fraction_full 0.977
_reflns_friedel_fraction_max 0.972
_reflns_number_gt 12894
_reflns_number_total 13405
_reflns_threshold_expression 'I > 2\s(I)'
_cod_data_source_file c5dt00789e2.cif
_cod_data_source_block 1
_cod_depositor_comments 'Adding full bibliography for 7034824--7034836.cif.'
_cod_database_code 7034824
_shelxl_version_number 2013-2
_shelx_space_group_comment
;
The symmetry employed for this shelxl refinement is uniquely defined
by the following loop, which should always be used as a source of
symmetry information in preference to the above space-group names.
They are only intended as comments.
;
_shelx_estimated_absorpt_t_max 0.975
_shelx_estimated_absorpt_t_min 0.951
_olex2_refinement_description
;
1. Fixed Uiso
 At 1.2 times of:
  All C(H) groups, All C(H,H) groups
 At 1.5 times of:
  All C(H,H,H) groups, All O(H,H) groups
2. Restrained atomic chiral volume
 N8
 fixed at 0 with sigma of 0.1
3. Rigid bond restraints
 All non-hydrogen atoms
 with sigma for 1-2 distances of 0.001 and sigma for 1-3 distances of 0.001
4. Uiso/Uaniso restraints and constraints
Uanis(N8) = Uanis(N5)
Uanis(N9) = Uanis(N4)
5.a Rotating group:
 O1W(H1WA,H1WB), O2W(H2WA,H2WB)
5.b Ternary CH refined with riding coordinates:
 C30(H30), C29(H29), C34(H34), C35(H35)
5.c Secondary CH2 refined with riding coordinates:
 C28(H28A,H28B), C31(H31A,H31B), C39(H39A,H39B), C36(H36A,H36B), C38(H38A,
 H38B), C37(H37A,H37B), C44(H44A,H44B), C43(H43A,H43B)
5.d Me refined with riding coordinates:
 C5(H5A,H5B,H5C), C6(H6A,H6B,H6C), C10(H10A,H10B,H10C), C12(H12A,H12B,H12C)
5.e Aromatic/amide H refined with riding coordinates:
 C1(H1), C17(H17), C18(H18), C20(H20), C21(H21), C22(H22), C23(H23), C24(H24),
 C25(H25), C27(H27), C26(H26), C32(H32), C33(H33), C40(H40), C41(H41), C42(H42)
;
_olex2_submission_special_instructions 'No special instructions were received'

loop_
_space_group_symop_operation_xyz
'x, y, z'

loop_
_atom_site_label
_atom_site_type_symbol
_atom_site_fract_x
_atom_site_fract_y
_atom_site_fract_z
_atom_site_U_iso_or_equiv
_atom_site_adp_type
_atom_site_occupancy
_atom_site_site_symmetry_order
_atom_site_calc_flag
_atom_site_refinement_flags_posn
_atom_site_refinement_flags_adp
Cu1 Cu 0.16371(14) 0.45403(10) 0.35026(9) 0.0097(2) Uani 1 1 d . U
Ce2 Ce 0.58423(3) 0.15406(2) 0.86605(2) 0.00877(10) Uani 1 1 d . U
Ce1 Ce 0.25477(3) 0.72905(2) 0.33573(2) 0.00867(10) Uani 1 1 d . U
Cu2 Cu 0.67217(15) 0.43059(10) 0.85243(8) 0.0100(2) Uani 1 1 d . U
N10 N 0.9139(11) 0.2157(8) 0.7611(6) 0.0146(8) Uani 1 1 d . U
N3 N -0.0791(10) 0.6692(8) 0.4401(6) 0.0111(10) Uani 1 1 d . U
N5 N 0.3258(11) 0.9701(7) 0.3366(6) 0.0109(4) Uani 1 1 d . U
N9 N 0.8984(10) 0.1025(8) 0.9765(6) 0.0122(4) Uani 1 1 d . U
N4 N -0.0555(10) 0.7798(8) 0.2256(6) 0.0122(4) Uani 1 1 d . U
N8 N 0.5108(11) -0.0924(7) 0.8675(6) 0.0109(4) Uani 1 1 d . U
N7 N 0.7925(9) 0.5455(7) 0.9381(5) 0.0122(10) Uani 1 1 d . U
N2 N 0.0853(9) 0.3304(6) 0.2661(5) 0.0120(10) Uani 1 1 d . U
N1 N 0.0605(7) 0.3708(5) 0.4488(4) 0.0108(9) Uani 1 1 d . U
N6 N 0.7265(8) 0.5293(5) 0.7539(4) 0.0105(9) Uani 1 1 d . U
O9 O 0.3049(9) 0.9243(6) 0.4129(5) 0.0129(6) Uani 1 1 d . U
O10 O 0.3435(9) 0.9141(6) 0.2628(5) 0.0130(6) Uani 1 1 d . U
O6 O -0.0590(8) 0.6137(6) 0.3638(5) 0.0128(6) Uani 1 1 d . U
O13 O -0.2017(10) 0.7803(8) 0.1859(6) 0.0187(15) Uani 1 1 d . U
O1 O 0.2394(9) 0.5485(6) 0.2541(5) 0.0119(6) Uani 1 1 d . U
O4 O 0.4275(10) 0.7478(7) 0.5164(5) 0.0141(8) Uani 1 1 d . U
O5 O 0.0484(9) 0.7332(6) 0.4777(5) 0.0142(6) Uani 1 1 d . U
O1W O 0.5761(8) 0.7516(6) 0.3376(6) 0.0150(7) Uani 1 1 d . U
H1WA H 0.6213 0.7897 0.3894 0.022 Uiso 1 1 d GR .
H1WB H 0.6160 0.7853 0.2876 0.022 Uiso 1 1 d GR .
O8 O 0.0503(9) 0.7266(6) 0.1862(5) 0.0118(6) Uani 1 1 d . U
O14 O 0.3299(10) 1.0705(7) 0.3337(6) 0.0182(14) Uani 1 1 d . U
O2 O 0.2712(9) 0.5713(6) 0.4328(5) 0.0128(6) Uani 1 1 d . U
O7 O -0.0141(8) 0.8235(5) 0.3062(5) 0.0122(6) Uani 1 1 d . U
O12 O -0.2243(9) 0.6577(7) 0.4758(5) 0.0184(15) Uani 1 1 d . U
O3 O 0.3801(9) 0.6970(6) 0.1499(5) 0.0125(7) Uani 1 1 d . U
O20 O 0.5308(11) -0.0424(7) 0.7888(6) 0.0171(7) Uani 1 1 d . U
O27 O 1.0390(10) 0.0955(8) 1.0147(6) 0.0199(15) Uani 1 1 d . U
O19 O 0.4982(10) -0.0290(7) 0.9408(6) 0.0182(7) Uani 1 1 d . U
O21 O 0.7931(9) 0.1562(7) 1.0142(5) 0.0155(7) Uani 1 1 d . U
O22 O 0.8540(9) 0.0522(6) 0.8966(5) 0.0164(7) Uani 1 1 d . U
O2W O 0.2655(8) 0.1393(6) 0.8656(5) 0.0170(8) Uani 1 1 d . U
H2WA H 0.2255 0.1855 0.8262 0.025 Uiso 1 1 d GR .
H2WB H 0.2292 0.1543 0.9246 0.025 Uiso 1 1 d GR .
O15 O 0.6087(9) 0.3329(6) 0.9486(5) 0.0121(6) Uani 1 1 d . U
O18 O 0.4056(9) 0.1364(7) 0.6861(5) 0.0133(8) Uani 1 1 d . U
O24 O 0.8920(8) 0.2627(6) 0.8395(5) 0.0139(7) Uani 1 1 d . U
O28 O 1.0580(9) 0.2264(8) 0.7245(6) 0.0212(16) Uani 1 1 d . U
O16 O 0.5588(8) 0.3137(6) 0.7693(5) 0.0104(6) Uani 1 1 d . U
O26 O 0.5088(10) -0.1858(7) 0.8697(6) 0.0162(13) Uani 1 1 d . U
O23 O 0.7861(9) 0.1518(6) 0.7233(5) 0.0134(7) Uani 1 1 d . U
O17 O 0.4578(9) 0.1869(6) 1.0525(5) 0.0128(7) Uani 1 1 d . U
C1 C 0.1635(14) 0.3984(9) 0.0207(8) 0.0148(14) Uani 1 1 d . U
H1 H 0.1121 0.3297 -0.0076 0.018 Uiso 1 1 calc R .
C2 C 0.5322(12) 0.2814(9) 1.1004(7) 0.0107(12) Uani 1 1 d . U
C3 C 0.5437(12) 0.3141(9) 0.6768(7) 0.0095(10) Uani 1 1 d . U
C4 C 0.2769(13) 0.5724(8) 0.5282(7) 0.0120(12) Uani 1 1 d . U
C5 C 0.4450(14) 0.7840(10) 0.0913(8) 0.0144(16) Uani 1 1 d . U
H5A H 0.4793 0.7538 0.0307 0.022 Uiso 1 1 calc R .
H5B H 0.5458 0.8297 0.1237 0.022 Uiso 1 1 calc R .
H5C H 0.3539 0.8278 0.0796 0.022 Uiso 1 1 calc R .
C6 C 0.5512(14) 0.8362(9) 0.5582(7) 0.0162(18) Uani 1 1 d . U
H6A H 0.5884 0.8187 0.6216 0.024 Uiso 1 1 calc R .
H6B H 0.4977 0.9018 0.5632 0.024 Uiso 1 1 calc R .
H6C H 0.6521 0.8485 0.5185 0.024 Uiso 1 1 calc R .
C7 C 0.3081(13) 0.5994(9) 0.1024(7) 0.0120(13) Uani 1 1 d . U
C8 C 0.6170(12) 0.3634(8) 1.0414(7) 0.0105(12) Uani 1 1 d . U
C9 C 0.1622(12) 0.4191(8) 0.1217(7) 0.0127(12) Uani 1 1 d . U
C10 C 0.2837(14) 0.0443(9) 0.6463(8) 0.0165(17) Uani 1 1 d . U
H10A H 0.2422 0.0597 0.5831 0.025 Uiso 1 1 calc R .
H10B H 0.1851 0.0304 0.6875 0.025 Uiso 1 1 calc R .
H10C H 0.3413 -0.0197 0.6414 0.025 Uiso 1 1 calc R .
C11 C 0.2361(12) 0.5220(8) 0.1621(7) 0.0111(12) Uani 1 1 d . U
C12 C 0.3981(15) 0.0998(10) 1.1112(8) 0.0165(17) Uani 1 1 d . U
H12A H 0.3602 0.1293 1.1712 0.025 Uiso 1 1 calc R .
H12B H 0.4928 0.0592 1.1240 0.025 Uiso 1 1 calc R .
H12C H 0.3006 0.0513 1.0784 0.025 Uiso 1 1 calc R .
C13 C 0.4539(13) 0.2202(9) 0.6283(7) 0.0126(12) Uani 1 1 d . U
C14 C 0.3686(12) 0.6690(8) 0.5770(7) 0.0103(11) Uani 1 1 d . U
C15 C 0.6053(11) 0.4045(8) 0.6232(6) 0.0108(11) Uani 1 1 d . U
C16 C 0.6991(12) 0.4633(8) 1.0835(7) 0.0122(12) Uani 1 1 d . U
C17 C 0.3877(11) 0.6762(8) 0.6724(7) 0.0125(12) Uani 1 1 d . U
H17 H 0.4491 0.7406 0.7041 0.015 Uiso 1 1 calc R .
C18 C 0.2213(11) 0.4974(8) 0.6808(7) 0.0149(13) Uani 1 1 d . U
H18 H 0.1695 0.4402 0.7171 0.018 Uiso 1 1 calc R .
C19 C 0.1992(11) 0.4879(8) 0.5806(6) 0.0101(11) Uani 1 1 d . U
C20 C 0.4199(12) 0.2123(9) 0.5302(7) 0.0132(13) Uani 1 1 d . U
H20 H 0.3548 0.1484 0.4996 0.016 Uiso 1 1 calc R .
C21 C 0.4840(12) 0.3010(9) 0.4785(7) 0.0162(14) Uani 1 1 d . U
H21 H 0.4640 0.2967 0.4116 0.019 Uiso 1 1 calc R .
C22 C 0.0885(10) 0.3288(8) 0.1750(6) 0.0129(12) Uani 1 1 d . U
H22 H 0.0388 0.2635 0.1402 0.015 Uiso 1 1 calc R .
C23 C 0.5761(11) 0.3949(8) 0.5229(7) 0.0139(13) Uani 1 1 d . U
H23 H 0.6203 0.4536 0.4862 0.017 Uiso 1 1 calc R .
C24 C 0.7905(10) 0.5478(8) 1.0286(6) 0.0119(12) Uani 1 1 d . U
H24 H 0.8541 0.6098 1.0629 0.014 Uiso 1 1 calc R .
C25 C 0.3168(11) 0.5884(9) 0.7256(7) 0.0154(14) Uani 1 1 d . U
H25 H 0.3356 0.5927 0.7926 0.019 Uiso 1 1 calc R .
C27 C 0.3096(13) 0.5789(9) 0.0051(8) 0.0135(14) Uani 1 1 d . U
H27 H 0.3591 0.6340 -0.0341 0.016 Uiso 1 1 calc R .
C26 C 0.2380(14) 0.4769(10) -0.0344(8) 0.0172(15) Uani 1 1 d . U
H26 H 0.2411 0.4619 -0.1009 0.021 Uiso 1 1 calc R .
C28 C -0.1011(14) 0.1424(9) 0.2640(8) 0.0182(15) Uani 1 1 d . U
H28A H -0.2033 0.1708 0.2385 0.022 Uiso 1 1 calc R .
H28B H -0.0413 0.1136 0.2099 0.022 Uiso 1 1 calc R .
C32 C 0.0929(9) 0.3910(6) 0.5379(5) 0.0121(11) Uani 1 1 d . U
H32 H 0.0432 0.3382 0.5792 0.014 Uiso 1 1 calc R .
C31 C -0.1143(11) 0.1846(7) 0.4731(6) 0.0200(14) Uani 1 1 d . U
H31A H -0.1719 0.2126 0.5284 0.024 Uiso 1 1 calc R .
H31B H -0.0105 0.1564 0.4965 0.024 Uiso 1 1 calc R .
C30 C -0.0612(8) 0.2747(5) 0.4077(4) 0.0133(9) Uani 1 1 d . U
H30 H -0.1695 0.3009 0.3860 0.016 Uiso 1 1 calc R .
C29 C 0.0222(9) 0.2336(5) 0.3191(4) 0.0137(9) Uani 1 1 d . U
H29 H 0.1263 0.2029 0.3409 0.016 Uiso 1 1 calc R .
C33 C 0.6169(14) 0.4041(10) 1.2385(8) 0.0158(14) Uani 1 1 d . U
H33 H 0.6183 0.4184 1.3052 0.019 Uiso 1 1 calc R .
C39 C 0.9471(13) 0.7398(9) 0.9388(8) 0.0157(14) Uani 1 1 d . U
H39A H 1.0166 0.7323 0.9972 0.019 Uiso 1 1 calc R .
H39B H 0.8417 0.7689 0.9573 0.019 Uiso 1 1 calc R .
C36 C 0.9026(10) 0.7144(6) 0.7284(6) 0.0150(12) Uani 1 1 d . U
H36A H 1.0066 0.6830 0.7111 0.018 Uiso 1 1 calc R .
H36B H 0.8344 0.7215 0.6694 0.018 Uiso 1 1 calc R .
C38 C 1.0547(10) 0.8183(7) 0.8742(6) 0.0189(14) Uani 1 1 d . U
H38A H 1.0809 0.8913 0.9070 0.023 Uiso 1 1 calc R .
H38B H 1.1662 0.7931 0.8621 0.023 Uiso 1 1 calc R .
C34 C 0.7924(7) 0.6400(5) 0.7936(4) 0.0114(8) Uani 1 1 d . U
H34 H 0.6899 0.6747 0.8104 0.014 Uiso 1 1 calc R .
C37 C 0.9575(9) 0.8254(5) 0.7795(5) 0.0193(11) Uani 1 1 d . U
H37A H 0.8532 0.8591 0.7910 0.023 Uiso 1 1 calc R .
H37B H 1.0332 0.8724 0.7385 0.023 Uiso 1 1 calc R .
C35 C 0.8959(8) 0.6302(5) 0.8860(4) 0.0125(9) Uani 1 1 d . U
H35 H 1.0053 0.6034 0.8685 0.015 Uiso 1 1 calc R .
C40 C 0.6927(9) 0.5067(6) 0.6645(5) 0.0120(11) Uani 1 1 d . U
H40 H 0.7286 0.5621 0.6227 0.014 Uiso 1 1 calc R .
C41 C 0.6985(14) 0.4831(9) 1.1809(7) 0.0154(15) Uani 1 1 d . U
H41 H 0.7541 0.5510 1.2090 0.018 Uiso 1 1 calc R .
C42 C 0.5325(14) 0.3033(10) 1.1972(8) 0.0152(16) Uani 1 1 d . U
H42 H 0.4758 0.2504 1.2362 0.018 Uiso 1 1 calc R .
C44 C -0.2396(9) 0.0935(5) 0.4180(5) 0.0238(12) Uani 1 1 d . U
H44A H -0.2706 0.0328 0.4595 0.029 Uiso 1 1 calc R .
H44B H -0.3475 0.1207 0.3999 0.029 Uiso 1 1 calc R .
C43 C -0.1598(11) 0.0523(7) 0.3290(6) 0.0220(15) Uani 1 1 d . U
H43A H -0.0589 0.0181 0.3476 0.026 Uiso 1 1 calc R .
H43B H -0.2462 -0.0038 0.2942 0.026 Uiso 1 1 calc R .

loop_
_atom_site_aniso_label
_atom_site_aniso_U_11
_atom_site_aniso_U_22
_atom_site_aniso_U_33
_atom_site_aniso_U_23
_atom_site_aniso_U_13
_atom_site_aniso_U_12
Cu1 0.0114(5) 0.0073(4) 0.0099(6) 0.0007(4) 0.0001(4) 0.0000(4)
Ce2 0.00835(19) 0.0078(2) 0.0099(2) 0.00023(17) 0.00030(15) 0.00033(17)
Ce1 0.00870(19) 0.0076(2) 0.0095(2) 0.00056(17) 0.00021(15) 0.00061(17)
Cu2 0.0133(6) 0.0084(5) 0.0078(6) 0.0006(4) 0.0004(4) -0.0003(4)
N10 0.0092(12) 0.019(2) 0.016(2) 0.0011(15) 0.0027(13) 0.0028(12)
N3 0.0119(17) 0.014(3) 0.008(2) 0.0064(17) 0.0015(14) 0.0028(16)
N5 0.0097(10) 0.0098(6) 0.0125(9) -0.0004(6) -0.0019(8) 0.0002(7)
N9 0.0102(8) 0.0132(11) 0.0133(9) 0.0024(7) 0.0000(6) 0.0015(7)
N4 0.0102(8) 0.0132(11) 0.0133(9) 0.0024(7) 0.0000(6) 0.0015(7)
N8 0.0097(10) 0.0098(6) 0.0125(9) -0.0004(6) -0.0019(8) 0.0002(7)
N7 0.012(3) 0.0116(18) 0.0124(12) 0.0007(12) -0.0019(18) 0.0000(17)
N2 0.012(3) 0.0100(15) 0.0134(13) -0.0007(11) -0.0003(18) 0.0017(18)
N1 0.009(3) 0.011(2) 0.0131(12) 0.0022(11) 0.0011(17) 0.0025(15)
N6 0.013(3) 0.0083(16) 0.0115(12) 0.0025(11) 0.0008(18) 0.0052(17)
O9 0.0166(18) 0.0096(8) 0.0118(11) 0.0000(8) -0.0020(12) 0.0009(11)
O10 0.0153(14) 0.0096(9) 0.0131(13) 0.0010(8) 0.0016(14) -0.0009(11)
O6 0.0127(10) 0.0107(13) 0.0143(18) 0.0002(11) 0.0018(11) -0.0004(8)
O13 0.015(2) 0.028(4) 0.014(3) -0.001(3) -0.0030(18) 0.009(3)
O1 0.0168(19) 0.0096(8) 0.0095(10) 0.0003(7) 0.0014(12) 0.0026(9)
O4 0.0184(18) 0.0106(13) 0.0118(11) 0.0008(10) -0.0032(12) -0.0007(15)
O5 0.0163(15) 0.0138(15) 0.0121(11) -0.0008(11) 0.0036(10) 0.0012(13)
O1W 0.0098(8) 0.0182(16) 0.017(2) 0.0023(18) -0.0005(10) 0.0019(8)
O8 0.0111(14) 0.0119(15) 0.0123(11) 0.0003(9) -0.0013(9) 0.0018(11)
O14 0.028(4) 0.0091(11) 0.018(3) 0.0009(14) 0.001(3) 0.002(3)
O2 0.0177(17) 0.0100(9) 0.0101(10) 0.0008(8) -0.0019(12) 0.0011(10)
O7 0.0110(10) 0.0091(13) 0.0160(14) -0.0013(11) -0.0008(10) 0.0012(9)
O12 0.0154(19) 0.027(4) 0.015(3) 0.009(3) 0.007(2) 0.004(2)
O3 0.0135(17) 0.0127(13) 0.0114(11) 0.0015(9) 0.0027(12) 0.0017(16)
O20 0.027(2) 0.0108(8) 0.0120(12) 0.0004(8) -0.0004(14) -0.0012(12)
O27 0.011(2) 0.030(4) 0.019(3) 0.005(3) -0.0018(18) 0.004(3)
O19 0.030(2) 0.0107(9) 0.0133(13) 0.0018(8) 0.0058(16) 0.0009(13)
O21 0.0169(16) 0.0192(18) 0.0118(11) 0.0001(10) -0.0024(10) 0.0084(14)
O22 0.0204(13) 0.0164(15) 0.0141(15) -0.0009(11) -0.0019(11) 0.0088(13)
O2W 0.0092(8) 0.0272(19) 0.0134(19) 0.0051(19) 0.0021(10) -0.0018(10)
O15 0.0186(19) 0.0104(9) 0.0074(10) 0.0010(7) 0.0015(11) 0.0027(10)
O18 0.0123(16) 0.0154(14) 0.0103(11) 0.0003(11) -0.0010(12) -0.0026(15)
O24 0.0091(10) 0.0161(14) 0.0157(18) -0.0008(12) -0.0006(10) 0.0000(8)
O28 0.0114(19) 0.029(5) 0.025(4) 0.007(3) 0.007(2) 0.005(2)
O16 0.0112(16) 0.0116(10) 0.0083(10) 0.0008(8) -0.0001(12) 0.0012(10)
O26 0.020(3) 0.0100(14) 0.018(3) 0.0002(14) -0.002(3) 0.001(3)
O23 0.0121(14) 0.0159(16) 0.0125(12) -0.0005(12) 0.0023(10) 0.0032(13)
O17 0.0158(18) 0.0125(14) 0.0101(11) 0.0029(10) 0.0018(12) 0.0015(16)
C1 0.019(4) 0.014(3) 0.0120(16) -0.0030(15) -0.001(3) 0.006(3)
C2 0.008(4) 0.015(2) 0.0095(15) 0.0012(13) 0.002(2) 0.002(2)
C3 0.008(3) 0.014(2) 0.0075(13) 0.0007(11) 0.001(2) 0.004(2)
C4 0.018(4) 0.009(2) 0.0097(12) 0.0003(11) 0.001(2) 0.0040(19)
C5 0.015(4) 0.015(3) 0.013(3) 0.004(2) 0.004(3) 0.002(3)
C6 0.020(5) 0.015(4) 0.011(3) 0.000(3) -0.001(3) -0.005(3)
C7 0.014(4) 0.012(2) 0.0104(15) 0.0007(12) 0.000(2) 0.005(3)
C8 0.015(4) 0.010(2) 0.0078(12) 0.0009(11) 0.001(2) 0.004(2)
C9 0.013(3) 0.014(2) 0.0106(15) -0.0006(12) -0.004(2) 0.001(2)
C10 0.016(5) 0.010(3) 0.022(4) -0.003(3) -0.008(3) 0.002(2)
C11 0.011(3) 0.0129(19) 0.0096(13) -0.0008(12) 0.000(2) 0.003(2)
C12 0.020(5) 0.017(3) 0.012(3) 0.006(3) 0.002(3) 0.000(3)
C13 0.015(4) 0.016(2) 0.0078(14) -0.0001(12) 0.002(2) 0.002(2)
C14 0.009(3) 0.011(2) 0.0112(13) 0.0009(12) -0.001(2) 0.0027(19)
C15 0.011(3) 0.014(2) 0.0091(14) 0.0020(12) 0.002(2) 0.006(2)
C16 0.011(3) 0.014(2) 0.0109(16) -0.0012(14) 0.000(2) 0.001(2)
C17 0.011(3) 0.015(3) 0.0111(13) -0.0010(15) 0.001(2) 0.002(2)
C18 0.016(4) 0.017(3) 0.0125(15) 0.0038(17) 0.002(2) 0.001(2)
C19 0.008(3) 0.012(2) 0.0121(14) 0.0014(14) 0.003(2) 0.0046(18)
C20 0.013(3) 0.017(3) 0.0099(14) 0.0007(15) -0.003(2) 0.003(2)
C21 0.018(4) 0.021(3) 0.0089(19) 0.0017(15) 0.000(2) 0.001(3)
C22 0.012(3) 0.013(2) 0.0134(13) -0.0023(13) 0.000(2) 0.002(2)
C23 0.017(4) 0.017(3) 0.0093(15) 0.0033(15) 0.002(2) 0.004(2)
C24 0.010(3) 0.013(2) 0.0119(13) -0.0015(15) -0.002(2) 0.001(2)
C25 0.017(4) 0.018(3) 0.0112(19) 0.0021(15) 0.000(2) 0.002(2)
C27 0.014(4) 0.017(3) 0.0110(15) 0.0007(17) 0.003(3) 0.006(3)
C26 0.024(4) 0.019(3) 0.010(2) -0.0018(16) 0.001(3) 0.006(3)
C28 0.020(4) 0.011(2) 0.021(2) -0.0008(17) -0.003(3) 0.000(2)
C32 0.016(3) 0.009(2) 0.0128(12) 0.0044(16) 0.001(2) 0.0047(19)
C31 0.022(4) 0.016(3) 0.022(2) 0.0068(17) 0.002(2) -0.003(2)
C30 0.011(2) 0.010(2) 0.0178(19) 0.0027(12) 0.0013(14) -0.0004(14)
C29 0.014(3) 0.0080(15) 0.0192(19) 0.0004(11) 0.0009(17) 0.0009(17)
C33 0.020(4) 0.018(3) 0.010(2) 0.0000(16) 0.000(3) 0.004(3)
C39 0.016(4) 0.013(2) 0.017(2) -0.0016(17) 0.003(2) -0.002(2)
C36 0.016(3) 0.012(2) 0.016(2) 0.0041(16) 0.002(2) 0.001(2)
C38 0.016(4) 0.013(2) 0.025(3) 0.002(2) 0.000(2) -0.006(2)
C34 0.009(2) 0.0097(14) 0.0158(18) 0.0030(11) 0.0005(15) 0.0013(16)
C37 0.023(3) 0.0099(19) 0.024(2) 0.0049(18) 0.001(2) -0.001(2)
C35 0.011(3) 0.0096(18) 0.0163(18) 0.0024(13) -0.0015(15) -0.0001(15)
C40 0.012(3) 0.014(2) 0.0110(13) 0.0045(13) -0.002(2) 0.006(2)
C41 0.016(4) 0.017(3) 0.0114(17) -0.0027(17) -0.001(3) -0.001(3)
C42 0.019(5) 0.017(3) 0.0088(15) 0.0035(18) 0.000(3) 0.001(3)
C44 0.023(3) 0.014(2) 0.032(3) 0.004(2) 0.005(2) -0.0058(19)
C43 0.019(4) 0.012(3) 0.033(3) 0.0013(18) 0.002(3) -0.004(2)

loop_
_atom_type_symbol
_atom_type_description
_atom_type_scat_dispersion_real
_atom_type_scat_dispersion_imag
_atom_type_scat_source
C C 0.0033 0.0016 'International Tables Vol C Tables 4.2.6.8 and 6.1.1.4'
H H 0.0000 0.0000 'International Tables Vol C Tables 4.2.6.8 and 6.1.1.4'
Ce Ce -0.2486 2.6331 'International Tables Vol C Tables 4.2.6.8 and 6.1.1.4'
Cu Cu 0.3201 1.2651 'International Tables Vol C Tables 4.2.6.8 and 6.1.1.4'
N N 0.0061 0.0033 'International Tables Vol C Tables 4.2.6.8 and 6.1.1.4'
O O 0.0106 0.0060 'International Tables Vol C Tables 4.2.6.8 and 6.1.1.4'

loop_
_geom_angle_atom_site_label_1
_geom_angle_atom_site_label_2
_geom_angle_atom_site_label_3
_geom_angle
N2 Cu1 Ce1 137.1(2)
N2 Cu1 N1 86.9(3)
N1 Cu1 Ce1 130.03(19)
O1 Cu1 Ce1 44.6(2)
O1 Cu1 N2 95.7(3)
O1 Cu1 N1 171.6(3)
O2 Cu1 Ce1 45.2(2)
O2 Cu1 N2 172.3(3)
O2 Cu1 N1 94.9(3)
O2 Cu1 O1 83.6(3)
O20 Ce2 N10 92.7(3)
O20 Ce2 O21 107.3(3)
O20 Ce2 O22 68.0(2)
O20 Ce2 O18 66.9(2)
O20 Ce2 O24 114.2(2)
O20 Ce2 O23 72.9(3)
O20 Ce2 O17 117.5(2)
O19 Ce2 N10 124.2(3)
O19 Ce2 O20 49.6(2)
O19 Ce2 O21 73.5(3)
O19 Ce2 O22 67.2(2)
O19 Ce2 O18 106.6(2)
O19 Ce2 O24 129.8(2)
O19 Ce2 O23 115.6(2)
O19 Ce2 O17 69.6(2)
O21 Ce2 N10 84.8(2)
O21 Ce2 O22 48.5(2)
O21 Ce2 O18 169.4(2)
O21 Ce2 O24 68.5(2)
O21 Ce2 O17 60.5(2)
O22 Ce2 N10 60.2(2)
O22 Ce2 O18 121.3(2)
O22 Ce2 O17 103.6(2)
O2W Ce2 N10 147.5(2)
O2W Ce2 O20 86.4(3)
O2W Ce2 O19 78.6(3)
O2W Ce2 O21 126.5(2)
O2W Ce2 O22 145.5(2)
O2W Ce2 O18 63.2(2)
O2W Ce2 O24 151.2(2)
O2W Ce2 O16 82.6(2)
O2W Ce2 O23 129.2(2)
O2W Ce2 O17 67.2(2)
O15 Ce2 N10 93.2(3)
O15 Ce2 O20 174.1(3)
O15 Ce2 O19 125.8(3)
O15 Ce2 O21 72.7(2)
O15 Ce2 O22 114.7(2)
O15 Ce2 O2W 88.9(2)
O15 Ce2 O18 114.0(2)
O15 Ce2 O24 71.5(2)
O15 Ce2 O16 61.7(2)
O15 Ce2 O23 112.9(2)
O15 Ce2 O17 57.1(2)
O18 Ce2 N10 86.6(2)
O18 Ce2 O17 129.8(2)
O24 Ce2 N10 24.3(2)
O24 Ce2 O22 63.3(2)
O24 Ce2 O18 105.2(2)
O24 Ce2 O17 114.8(2)
O16 Ce2 N10 70.1(2)
O16 Ce2 O20 121.1(2)
O16 Ce2 O19 159.4(2)
O16 Ce2 O21 125.4(3)
O16 Ce2 O22 130.1(2)
O16 Ce2 O18 56.5(2)
O16 Ce2 O24 69.7(2)
O16 Ce2 O23 70.7(2)
O16 Ce2 O17 110.6(2)
O23 Ce2 N10 24.4(2)
O23 Ce2 O21 104.0(2)
O23 Ce2 O22 66.2(2)
O23 Ce2 O18 66.1(2)
O23 Ce2 O24 48.5(2)
O23 Ce2 O17 162.7(2)
O17 Ce2 N10 138.6(2)
O9 Ce1 N5 24.8(2)
O9 Ce1 O10 49.1(2)
O9 Ce1 O6 114.5(2)
O9 Ce1 O4 66.6(2)
O9 Ce1 O5 72.2(2)
O9 Ce1 O8 107.3(2)
O9 Ce1 O7 68.8(2)
O9 Ce1 O3 117.7(2)
O10 Ce1 N5 24.6(2)
O10 Ce1 O6 131.4(2)
O10 Ce1 O4 105.9(2)
O10 Ce1 O5 114.6(2)
O10 Ce1 O8 74.0(2)
O10 Ce1 O7 68.9(2)
O10 Ce1 O3 70.0(2)
O6 Ce1 N5 123.9(2)
O6 Ce1 O4 104.0(2)
O6 Ce1 O3 114.7(2)
O1 Ce1 N5 151.1(2)
O1 Ce1 O9 173.5(3)
O1 Ce1 O10 126.5(2)
O1 Ce1 O6 72.0(2)
O1 Ce1 O4 113.2(2)
O1 Ce1 O5 114.0(2)
O1 Ce1 O1W 89.4(2)
O1 Ce1 O8 73.8(2)
O1 Ce1 O2 61.4(2)
O1 Ce1 O7 115.3(2)
O1 Ce1 O3 57.0(2)
O4 Ce1 N5 87.7(2)
O4 Ce1 O3 130.9(2)
O5 Ce1 N5 92.2(2)
O5 Ce1 O6 48.6(2)
O5 Ce1 O4 65.9(2)
O5 Ce1 O3 162.1(2)
O1W Ce1 N5 82.2(2)
O1W Ce1 O9 84.7(2)
O1W Ce1 O10 76.5(2)
O1W Ce1 O6 152.0(2)
O1W Ce1 O4 63.7(2)
O1W Ce1 O5 129.4(2)
O1W Ce1 O8 125.9(2)
O1W Ce1 O2 85.7(2)
O1W Ce1 O7 145.0(2)
O1W Ce1 O3 68.1(2)
O8 Ce1 N5 88.8(2)
O8 Ce1 O6 69.8(2)
O8 Ce1 O4 169.2(2)
O8 Ce1 O5 104.1(2)
O8 Ce1 O7 48.8(2)
O8 Ce1 O3 59.5(2)
O2 Ce1 N5 144.4(2)
O2 Ce1 O9 120.9(2)
O2 Ce1 O10 160.0(2)
O2 Ce1 O6 67.1(2)
O2 Ce1 O4 57.0(2)
O2 Ce1 O5 70.2(2)
O2 Ce1 O8 124.9(2)
O2 Ce1 O7 127.2(2)
O2 Ce1 O3 111.9(2)
O7 Ce1 N5 64.1(2)
O7 Ce1 O6 63.0(2)
O7 Ce1 O4 120.7(2)
O7 Ce1 O5 64.6(2)
O7 Ce1 O3 103.7(2)
O3 Ce1 N5 94.4(2)
N7 Cu2 Ce2 132.5(2)
N6 Cu2 Ce2 136.25(19)
N6 Cu2 N7 86.0(3)
O15 Cu2 Ce2 43.7(2)
O15 Cu2 N7 95.2(3)
O15 Cu2 N6 177.7(3)
O15 Cu2 O16 83.8(3)
O16 Cu2 Ce2 45.8(2)
O16 Cu2 N7 178.0(3)
O16 Cu2 N6 95.2(3)
O24 N10 Ce2 59.1(4)
O24 N10 O23 117.1(8)
O28 N10 Ce2 169.5(7)
O28 N10 O24 121.9(9)
O28 N10 O23 120.9(9)
O23 N10 Ce2 58.6(5)
O5 N3 O6 119.1(8)
O12 N3 O6 119.2(9)
O12 N3 O5 121.7(9)
O9 N5 Ce1 59.8(5)
O9 N5 O14 121.1(9)
O10 N5 Ce1 59.9(5)
O10 N5 O9 118.7(8)
O10 N5 O14 120.2(9)
O14 N5 Ce1 170.7(6)
O27 N9 O21 122.4(9)
O27 N9 O22 119.5(8)
O21 N9 O22 118.0(8)
O13 N4 Ce1 166.8(7)
O13 N4 O8 119.5(9)
O8 N4 Ce1 59.3(5)
O7 N4 Ce1 59.3(4)
O7 N4 O13 122.4(8)
O7 N4 O8 117.8(8)
O19 N8 O20 113.7(8)
O26 N8 O20 122.1(10)
O26 N8 O19 124.2(9)
C24 N7 Cu2 125.5(7)
C24 N7 C35 123.3(7)
C35 N7 Cu2 111.1(5)
C22 N2 Cu1 125.2(7)
C22 N2 C29 123.6(7)
C29 N2 Cu1 111.2(5)
C32 N1 Cu1 126.1(6)
C32 N1 C30 123.5(6)
C30 N1 Cu1 110.4(4)
C34 N6 Cu2 111.5(4)
C40 N6 Cu2 125.4(6)
C40 N6 C34 122.6(6)
N5 O9 Ce1 95.5(6)
N5 O10 Ce1 95.4(6)
N3 O6 Ce1 93.4(5)
Cu1 O1 Ce1 102.6(3)
C11 O1 Cu1 126.1(7)
C11 O1 Ce1 129.0(6)
C6 O4 Ce1 128.5(6)
C14 O4 Ce1 115.8(6)
C14 O4 C6 115.0(8)
N3 O5 Ce1 97.5(5)
Ce1 O1W H1WA 110.3
Ce1 O1W H1WB 110.5
H1WA O1W H1WB 108.8
N4 O8 Ce1 95.9(6)
Cu1 O2 Ce1 102.1(3)
C4 O2 Cu1 125.2(6)
C4 O2 Ce1 126.3(6)
N4 O7 Ce1 96.4(5)
C5 O3 Ce1 123.9(6)
C7 O3 Ce1 114.4(6)
C7 O3 C5 116.2(8)
N8 O20 Ce2 97.0(6)
N8 O19 Ce2 98.7(6)
N9 O21 Ce2 97.5(6)
N9 O22 Ce2 94.3(5)
Ce2 O2W H2WA 112.1
Ce2 O2W H2WB 111.2
H2WA O2W H2WB 107.5
Cu2 O15 Ce2 103.8(3)
C8 O15 Ce2 131.3(6)
C8 O15 Cu2 123.4(7)
C10 O18 Ce2 126.5(6)
C13 O18 Ce2 115.7(6)
C13 O18 C10 117.4(8)
N10 O24 Ce2 96.6(5)
Cu2 O16 Ce2 101.3(3)
C3 O16 Ce2 127.2(6)
C3 O16 Cu2 125.8(6)
N10 O23 Ce2 97.1(6)
C2 O17 Ce2 114.5(6)
C2 O17 C12 115.1(8)
C12 O17 Ce2 123.2(6)
C9 C1 H1 119.9
C26 C1 H1 119.9
C26 C1 C9 120.1(10)
O17 C2 C8 114.9(9)
O17 C2 C42 125.7(10)
C42 C2 C8 119.4(10)
O16 C3 C13 117.1(9)
O16 C3 C15 124.6(9)
C13 C3 C15 118.2(9)
O2 C4 C14 116.0(9)
O2 C4 C19 124.7(9)
C19 C4 C14 119.3(9)
O3 C5 H5A 109.5
O3 C5 H5B 109.5
O3 C5 H5C 109.5
H5A C5 H5B 109.5
H5A C5 H5C 109.5
H5B C5 H5C 109.5
O4 C6 H6A 109.5
O4 C6 H6B 109.5
O4 C6 H6C 109.5
H6A C6 H6B 109.5
H6A C6 H6C 109.5
H6B C6 H6C 109.5
O3 C7 C27 124.2(10)
C11 C7 O3 113.4(9)
C11 C7 C27 122.3(10)
O15 C8 C2 114.1(9)
O15 C8 C16 126.3(9)
C16 C8 C2 119.6(9)
C1 C9 C22 116.2(9)
C11 C9 C1 119.1(10)
C11 C9 C22 124.7(9)
O18 C10 H10A 109.5
O18 C10 H10B 109.5
O18 C10 H10C 109.5
H10A C10 H10B 109.5
H10A C10 H10C 109.5
H10B C10 H10C 109.5
O1 C11 C7 118.4(9)
O1 C11 C9 123.3(9)
C7 C11 C9 118.3(9)
O17 C12 H12A 109.5
O17 C12 H12B 109.5
O17 C12 H12C 109.5
H12A C12 H12B 109.5
H12A C12 H12C 109.5
H12B C12 H12C 109.5
O18 C13 C3 113.6(9)
O18 C13 C20 123.6(10)
C20 C13 C3 122.8(10)
O4 C14 C4 112.7(9)
C17 C14 O4 126.8(10)
C17 C14 C4 120.5(9)
C3 C15 C40 123.8(8)
C23 C15 C3 118.9(9)
C23 C15 C40 117.3(8)
C8 C16 C24 122.3(9)
C41 C16 C8 119.9(10)
C41 C16 C24 117.8(9)
C14 C17 H17 119.8
C14 C17 C25 120.4(9)
C25 C17 H17 119.8
C19 C18 H18 119.8
C25 C18 H18 119.8
C25 C18 C19 120.5(9)
C4 C19 C18 119.1(9)
C4 C19 C32 123.3(9)
C18 C19 C32 117.6(8)
C13 C20 H20 120.9
C13 C20 C21 118.2(10)
C21 C20 H20 120.9
C20 C21 H21 119.4
C23 C21 C20 121.1(9)
C23 C21 H21 119.4
N2 C22 C9 124.8(9)
N2 C22 H22 117.6
C9 C22 H22 117.6
C15 C23 H23 119.7
C21 C23 C15 120.7(9)
C21 C23 H23 119.7
N7 C24 C16 125.4(9)
N7 C24 H24 117.3
C16 C24 H24 117.3
C17 C25 H25 119.9
C18 C25 C17 120.1(9)
C18 C25 H25 119.9
C7 C27 H27 120.4
C7 C27 C26 119.1(11)
C26 C27 H27 120.4
C1 C26 C27 120.9(11)
C1 C26 H26 119.5
C27 C26 H26 119.5
H28A C28 H28B 108.2
C29 C28 H28A 109.7
C29 C28 H28B 109.7
C43 C28 H28A 109.7
C43 C28 H28B 109.7
C43 C28 C29 109.7(8)
N1 C32 C19 125.0(8)
N1 C32 H32 117.5
C19 C32 H32 117.5
H31A C31 H31B 108.3
C30 C31 H31A 109.9
C30 C31 H31B 109.9
C30 C31 C44 108.9(6)
C44 C31 H31A 109.9
C44 C31 H31B 109.9
N1 C30 C31 116.7(6)
N1 C30 H30 107.2
N1 C30 C29 106.5(5)
C31 C30 H30 107.2
C31 C30 C29 111.5(6)
C29 C30 H30 107.2
N2 C29 C28 116.2(7)
N2 C29 C30 106.5(5)
N2 C29 H29 107.5
C28 C29 C30 111.3(6)
C28 C29 H29 107.5
C30 C29 H29 107.5
C41 C33 H33 120.0
C41 C33 C42 120.0(10)
C42 C33 H33 120.0
H39A C39 H39B 108.3
C38 C39 H39A 109.8
C38 C39 H39B 109.8
C35 C39 H39A 109.8
C35 C39 H39B 109.8
C35 C39 C38 109.4(8)
H36A C36 H36B 108.3
C34 C36 H36A 109.8
C34 C36 H36B 109.8
C37 C36 H36A 109.8
C37 C36 H36B 109.8
C37 C36 C34 109.3(6)
C39 C38 H38A 109.3
C39 C38 H38B 109.3
H38A C38 H38B 108.0
C37 C38 C39 111.6(7)
C37 C38 H38A 109.3
C37 C38 H38B 109.3
N6 C34 C36 116.1(5)
N6 C34 H34 107.6
N6 C34 C35 107.4(5)
C36 C34 H34 107.6
C36 C34 C35 110.2(5)
C35 C34 H34 107.6
C36 C37 C38 111.9(6)
C36 C37 H37A 109.2
C36 C37 H37B 109.2
C38 C37 H37A 109.2
C38 C37 H37B 109.2
H37A C37 H37B 107.9
N7 C35 C39 116.2(6)
N7 C35 C34 106.9(5)
N7 C35 H35 107.5
C39 C35 C34 110.9(6)
C39 C35 H35 107.5
C34 C35 H35 107.5
N6 C40 C15 125.1(8)
N6 C40 H40 117.4
C15 C40 H40 117.4
C16 C41 C33 120.8(11)
C16 C41 H41 119.6
C33 C41 H41 119.6
C2 C42 C33 120.3(11)
C2 C42 H42 119.9
C33 C42 H42 119.9
C31 C44 H44A 109.3
C31 C44 H44B 109.3
H44A C44 H44B 107.9
C43 C44 C31 111.7(6)
C43 C44 H44A 109.3
C43 C44 H44B 109.3
C28 C43 C44 112.2(8)
C28 C43 H43A 109.2
C28 C43 H43B 109.2
C44 C43 H43A 109.2
C44 C43 H43B 109.2
H43A C43 H43B 107.9

loop_
_geom_bond_atom_site_label_1
_geom_bond_atom_site_label_2
_geom_bond_distance
Cu1 Ce1 3.4223(14)
Cu1 N2 1.906(8)
Cu1 N1 1.907(7)
Cu1 O1 1.898(8)
Cu1 O2 1.890(8)
Ce2 N10 3.028(9)
Ce2 O20 2.601(8)
Ce2 O19 2.577(8)
Ce2 O21 2.608(7)
Ce2 O22 2.668(6)
Ce2 O2W 2.467(7)
Ce2 O15 2.445(8)
Ce2 O18 2.841(7)
Ce2 O24 2.614(7)
Ce2 O16 2.513(7)
Ce2 O23 2.603(7)
Ce2 O17 2.876(7)
Ce1 N5 2.980(9)
Ce1 O9 2.587(8)
Ce1 O10 2.590(8)
Ce1 O6 2.691(7)
Ce1 O1 2.464(8)
Ce1 O4 2.828(7)
Ce1 O5 2.618(7)
Ce1 O1W 2.479(7)
Ce1 O8 2.602(7)
Ce1 O2 2.484(7)
Ce1 O7 2.604(6)
Ce1 O3 2.863(7)
Cu2 N7 1.929(8)
Cu2 N6 1.925(6)
Cu2 O15 1.903(8)
Cu2 O16 1.906(7)
N10 O24 1.256(11)
N10 O28 1.246(11)
N10 O23 1.258(12)
N3 O6 1.278(11)
N3 O5 1.255(12)
N3 O12 1.247(11)
N5 O9 1.254(12)
N5 O10 1.248(11)
N5 O14 1.255(11)
N9 O27 1.226(11)
N9 O21 1.257(11)
N9 O22 1.272(12)
N4 O13 1.257(11)
N4 O8 1.266(11)
N4 O7 1.246(11)
N8 O20 1.307(12)
N8 O19 1.288(12)
N8 O26 1.169(11)
N7 C24 1.279(11)
N7 C35 1.474(10)
N2 C22 1.287(12)
N2 C29 1.486(10)
N1 C32 1.280(10)
N1 C30 1.486(8)
N6 C34 1.472(8)
N6 C40 1.289(10)
O1 C11 1.323(12)
O4 C6 1.434(13)
O4 C14 1.376(13)
O1W H1WA 0.8823
O1W H1WB 0.8830
O2 C4 1.347(12)
O3 C5 1.443(14)
O3 C7 1.386(14)
O2W H2WA 0.9087
O2W H2WB 0.9086
O15 C8 1.343(12)
O18 C10 1.446(13)
O18 C13 1.378(14)
O16 C3 1.309(11)
O17 C2 1.364(14)
O17 C12 1.435(14)
C1 H1 0.9500
C1 C9 1.438(14)
C1 C26 1.357(17)
C2 C8 1.448(15)
C2 C42 1.381(14)
C3 C13 1.400(16)
C3 C15 1.425(14)
C4 C14 1.431(15)
C4 C19 1.394(14)
C5 H5A 0.9800
C5 H5B 0.9800
C5 H5C 0.9800
C6 H6A 0.9800
C6 H6B 0.9800
C6 H6C 0.9800
C7 C11 1.383(15)
C7 C27 1.387(14)
C8 C16 1.402(14)
C9 C11 1.406(14)
C9 C22 1.445(14)
C10 H10A 0.9800
C10 H10B 0.9800
C10 H10C 0.9800
C12 H12A 0.9800
C12 H12B 0.9800
C12 H12C 0.9800
C13 C20 1.398(13)
C14 C17 1.348(14)
C15 C23 1.424(12)
C15 C40 1.433(13)
C16 C24 1.454(14)
C16 C41 1.385(14)
C17 H17 0.9500
C17 C25 1.416(14)
C18 H18 0.9500
C18 C19 1.418(13)
C18 C25 1.368(15)
C19 C32 1.446(13)
C20 H20 0.9500
C20 C21 1.398(15)
C21 H21 0.9500
C21 C23 1.383(15)
C22 H22 0.9500
C23 H23 0.9500
C24 H24 0.9500
C25 H25 0.9500
C27 H27 0.9500
C27 C26 1.388(17)
C26 H26 0.9500
C28 H28A 0.9900
C28 H28B 0.9900
C28 C29 1.530(13)
C28 C43 1.518(15)
C32 H32 0.9500
C31 H31A 0.9900
C31 H31B 0.9900
C31 C30 1.513(10)
C31 C44 1.535(11)
C30 H30 1.0000
C30 C29 1.532(8)
C29 H29 1.0000
C33 H33 0.9500
C33 C41 1.403(17)
C33 C42 1.412(18)
C39 H39A 0.9900
C39 H39B 0.9900
C39 C38 1.547(14)
C39 C35 1.513(12)
C36 H36A 0.9900
C36 H36B 0.9900
C36 C34 1.532(9)
C36 C37 1.521(10)
C38 H38A 0.9900
C38 H38B 0.9900
C38 C37 1.530(10)
C34 H34 1.0000
C34 C35 1.534(8)
C37 H37A 0.9900
C37 H37B 0.9900
C35 H35 1.0000
C40 H40 0.9500
C41 H41 0.9500
C42 H42 0.9500
C44 H44A 0.9900
C44 H44B 0.9900
C44 C43 1.524(11)
C43 H43A 0.9900
C43 H43B 0.9900

loop_
_geom_torsion_atom_site_label_1
_geom_torsion_atom_site_label_2
_geom_torsion_atom_site_label_3
_geom_torsion_atom_site_label_4
_geom_torsion
Cu1 N2 C22 C9 4.0(12)
Cu1 N2 C29 C28 158.8(6)
Cu1 N2 C29 C30 34.2(6)
Cu1 N1 C32 C19 7.6(10)
Cu1 N1 C30 C31 163.2(5)
Cu1 N1 C30 C29 37.9(5)
Cu1 O1 C11 C7 -175.4(7)
Cu1 O1 C11 C9 4.9(13)
Cu1 O2 C4 C14 178.7(6)
Cu1 O2 C4 C19 -2.1(13)
Ce2 O15 C8 C2 -27.5(12)
Ce2 O15 C8 C16 151.8(8)
Ce2 O18 C13 C3 -18.0(10)
Ce2 O18 C13 C20 161.0(7)
Ce2 O16 C3 C13 32.5(11)
Ce2 O16 C3 C15 -150.4(7)
Ce2 O17 C2 C8 19.0(10)
Ce2 O17 C2 C42 -160.9(8)
Ce1 Cu1 O1 C11 -163.8(9)
Ce1 Cu1 O2 C4 153.2(8)
Ce1 O1 C11 C7 25.1(12)
Ce1 O1 C11 C9 -154.5(7)
Ce1 O4 C14 C4 21.4(9)
Ce1 O4 C14 C17 -157.7(8)
Ce1 O2 C4 C14 -34.5(11)
Ce1 O2 C4 C19 144.7(7)
Ce1 O3 C7 C11 -20.3(10)
Ce1 O3 C7 C27 161.0(7)
Cu2 N7 C24 C16 0.9(12)
Cu2 N7 C35 C39 160.3(6)
Cu2 N7 C35 C34 35.9(6)
Cu2 N6 C34 C36 157.5(5)
Cu2 N6 C34 C35 33.7(6)
Cu2 N6 C40 C15 1.4(10)
Cu2 O15 C8 C2 168.8(6)
Cu2 O15 C8 C16 -11.8(14)
Cu2 O16 C3 C13 -179.4(6)
Cu2 O16 C3 C15 -2.3(12)
N2 Cu1 O1 Ce1 161.2(3)
N2 Cu1 O1 C11 -2.5(7)
N1 Cu1 O2 Ce1 -145.6(3)
N1 Cu1 O2 C4 7.6(7)
N1 C30 C29 N2 -45.8(6)
N1 C30 C29 C28 -173.4(6)
N6 C34 C35 N7 -44.4(7)
N6 C34 C35 C39 -171.9(6)
O9 N5 O10 Ce1 11.1(9)
O10 N5 O9 Ce1 -11.2(9)
O6 N3 O5 Ce1 12.2(9)
O13 N4 O8 Ce1 -164.7(8)
O13 N4 O7 Ce1 164.6(9)
O1 Cu1 O2 Ce1 26.2(3)
O1 Cu1 O2 C4 179.3(7)
O4 C14 C17 C25 178.8(8)
O5 N3 O6 Ce1 -11.8(8)
O8 N4 O7 Ce1 -10.3(9)
O14 N5 O9 Ce1 169.3(8)
O14 N5 O10 Ce1 -169.3(7)
O2 Cu1 O1 Ce1 -26.5(3)
O2 Cu1 O1 C11 169.8(8)
O2 C4 C14 O4 3.6(11)
O2 C4 C14 C17 -177.2(8)
O2 C4 C19 C18 177.3(8)
O2 C4 C19 C32 -4.1(14)
O7 N4 O8 Ce1 10.3(9)
O12 N3 O6 Ce1 168.9(7)
O12 N3 O5 Ce1 -168.5(8)
O3 C7 C11 O1 1.6(13)
O3 C7 C11 C9 -178.8(8)
O3 C7 C27 C26 178.1(9)
O20 N8 O19 Ce2 -10.3(8)
O27 N9 O21 Ce2 168.2(9)
O27 N9 O22 Ce2 -168.5(8)
O19 N8 O20 Ce2 10.2(8)
O21 N9 O22 Ce2 12.9(9)
O22 N9 O21 Ce2 -13.3(10)
O15 C8 C16 C24 -1.1(15)
O15 C8 C16 C41 -179.4(9)
O18 C13 C20 C21 -176.5(8)
O24 N10 O23 Ce2 -8.2(9)
O28 N10 O24 Ce2 -167.8(9)
O28 N10 O23 Ce2 167.8(9)
O16 C3 C13 O18 -4.9(12)
O16 C3 C13 C20 176.1(8)
O16 C3 C15 C23 -178.3(8)
O16 C3 C15 C40 0.3(13)
O26 N8 O20 Ce2 -168.2(8)
O26 N8 O19 Ce2 168.0(8)
O23 N10 O24 Ce2 8.1(9)
O17 C2 C8 O15 0.0(12)
O17 C2 C8 C16 -179.4(9)
O17 C2 C42 C33 179.0(9)
C1 C9 C11 O1 179.4(8)
C1 C9 C11 C7 -0.2(14)
C1 C9 C22 N2 175.8(8)
C2 C8 C16 C24 178.3(9)
C2 C8 C16 C41 0.0(14)
C3 C13 C20 C21 2.4(14)
C3 C15 C23 C21 2.4(12)
C3 C15 C40 N6 0.1(12)
C4 C14 C17 C25 -0.2(14)
C4 C19 C32 N1 1.2(12)
C5 O3 C7 C11 -175.2(8)
C5 O3 C7 C27 6.1(13)
C6 O4 C14 C4 -167.0(9)
C6 O4 C14 C17 14.0(14)
C7 C27 C26 C1 1.5(15)
C8 C2 C42 C33 -0.9(15)
C8 C16 C24 N7 7.1(14)
C8 C16 C41 C33 0.1(16)
C9 C1 C26 C27 -1.8(16)
C10 O18 C13 C3 168.1(9)
C10 O18 C13 C20 -13.0(13)
C11 C7 C27 C26 -0.6(15)
C11 C9 C22 N2 -1.9(14)
C12 O17 C2 C8 170.5(9)
C12 O17 C2 C42 -9.3(14)
C13 C3 C15 C23 -1.2(12)
C13 C3 C15 C40 177.4(8)
C13 C20 C21 C23 -1.2(13)
C14 C4 C19 C18 -3.5(13)
C14 C4 C19 C32 175.1(8)
C14 C17 C25 C18 -3.1(13)
C15 C3 C13 O18 177.8(8)
C15 C3 C13 C20 -1.2(13)
C18 C19 C32 N1 179.8(7)
C19 C4 C14 O4 -175.7(8)
C19 C4 C14 C17 3.5(13)
C19 C18 C25 C17 3.0(13)
C20 C21 C23 C15 -1.2(13)
C22 N2 C29 C28 -22.4(10)
C22 N2 C29 C30 -147.1(7)
C22 C9 C11 O1 -3.0(15)
C22 C9 C11 C7 177.4(9)
C23 C15 C40 N6 178.8(7)
C24 N7 C35 C39 -22.3(11)
C24 N7 C35 C34 -146.7(7)
C24 C16 C41 C33 -178.3(9)
C25 C18 C19 C4 0.3(12)
C25 C18 C19 C32 -178.3(8)
C27 C7 C11 O1 -179.7(9)
C27 C7 C11 C9 0.0(14)
C26 C1 C9 C11 1.1(15)
C26 C1 C9 C22 -176.7(9)
C32 N1 C30 C31 -14.9(9)
C32 N1 C30 C29 -140.2(6)
C31 C30 C29 N2 -174.2(6)
C31 C30 C29 C28 58.2(8)
C31 C44 C43 C28 -56.3(9)
C30 N1 C32 C19 -174.6(6)
C30 C31 C44 C43 56.4(8)
C29 N2 C22 C9 -174.6(8)
C29 C28 C43 C44 54.6(10)
C39 C38 C37 C36 -55.2(9)
C36 C34 C35 N7 -171.7(6)
C36 C34 C35 C39 60.7(7)
C38 C39 C35 N7 179.9(7)
C38 C39 C35 C34 -57.8(8)
C34 N6 C40 C15 -170.4(6)
C34 C36 C37 C38 56.3(8)
C37 C36 C34 N6 179.2(5)
C37 C36 C34 C35 -58.5(7)
C35 N7 C24 C16 -176.1(8)
C35 C39 C38 C37 55.0(9)
C40 N6 C34 C36 -29.6(8)
C40 N6 C34 C35 -153.4(6)
C40 C15 C23 C21 -176.3(8)
C41 C16 C24 N7 -174.5(9)
C41 C33 C42 C2 1.0(16)
C42 C2 C8 O15 179.8(9)
C42 C2 C8 C16 0.4(14)
C42 C33 C41 C16 -0.6(16)
C44 C31 C30 N1 179.9(6)
C44 C31 C30 C29 -57.4(8)
C43 C28 C29 N2 -177.4(7)
C43 C28 C29 C30 -55.2(9)
